data_4346286
loop_
_publ_author_name
'Shibata, Seiko'
'Tsuge, Kiyoshi'
'Sasaki, Yoichi'
'Ishizaka, Shoji'
'Kitamura, Noboru'

_publ_section_title
;
 Directional Energy Transfer in Mixed-Metallic Copper(I)-Silver(I)
 Coordination Polymers with Strong Luminescence.
;
_journal_issue 20
_journal_name_full 'Inorganic chemistry'
_journal_page_first 9733
_journal_page_last 9739
_journal_paper_doi 10.1021/acs.inorgchem.5b01224
_journal_volume 54
_journal_year 2015
_chemical_formula_moiety 'C46 H38 Ag2 I2 N2 P2'
_chemical_formula_sum 'C46 H38 Ag2 I2 N2 P2'
_chemical_formula_weight 1150.31
_space_group_IT_number 2
_space_group_name_Hall '-P 1'
_space_group_name_H-M_alt 'P -1'
_symmetry_cell_setting triclinic
_symmetry_Int_Tables_number 2
_symmetry_space_group_name_Hall '-P 1'
_symmetry_space_group_name_H-M 'P -1'
_atom_sites_solution_hydrogens geom
_atom_sites_solution_primary direct
_atom_sites_solution_secondary difmap
_cell_angle_alpha 104.7441(7)
_cell_angle_beta 109.3402(7)
_cell_angle_gamma 92.6061(7)
_cell_formula_units_Z 1
_cell_length_a 9.20726(17)
_cell_length_b 9.69912(18)
_cell_length_c 13.1475(3)
_cell_measurement_reflns_used 6615
_cell_measurement_temperature 153
_cell_measurement_theta_max 68.20
_cell_measurement_theta_min 3.72
_cell_volume 1060.48(4)
_computing_cell_refinement 'RAPID AUTO'
_computing_data_collection 'RAPID AUTO (Rigaku, ????)'
_computing_data_reduction 'RAPID AUTO'
_computing_molecular_graphics 'CrystalStructure 4.0'
_computing_publication_material 'CrystalStructure 4.0 (Rigaku, 2010)'
_computing_structure_refinement 'SHELXL97 (Sheldrick, 2008)'
_diffrn_ambient_temperature 153
_diffrn_detector_area_resol_mean 10.000
_diffrn_measured_fraction_theta_full 0.979
_diffrn_measured_fraction_theta_max 0.979
_diffrn_measurement_device_type 'Rigaku R-AXIS RAPID'
_diffrn_measurement_method \w
_diffrn_radiation_type 'Cu K\a'
_diffrn_radiation_wavelength 1.54187
_diffrn_reflns_av_R_equivalents 0.0695
_diffrn_reflns_limit_h_max 10
_diffrn_reflns_limit_h_min -10
_diffrn_reflns_limit_k_max 11
_diffrn_reflns_limit_k_min -11
_diffrn_reflns_limit_l_max 15
_diffrn_reflns_limit_l_min -15
_diffrn_reflns_number 11606
_diffrn_reflns_theta_full 68.20
_diffrn_reflns_theta_max 68.20
_diffrn_standards_number 0
_exptl_absorpt_coefficient_mu 19.797
_exptl_absorpt_correction_T_max 0.305
_exptl_absorpt_correction_T_min 0.244
_exptl_absorpt_correction_type multi-scan
_exptl_absorpt_process_details 'ABSCOR (Rigaku, 1995)'
_exptl_crystal_colour colorless
_exptl_crystal_density_diffrn 1.801
_exptl_crystal_density_method 'not measured'
_exptl_crystal_description block
_exptl_crystal_F_000 558.00
_exptl_crystal_size_max 0.090
_exptl_crystal_size_mid 0.080
_exptl_crystal_size_min 0.060
_refine_diff_density_max 1.060
_refine_diff_density_min -0.750
_refine_ls_extinction_method none
_refine_ls_goodness_of_fit_ref 1.109
_refine_ls_hydrogen_treatment constr
_refine_ls_number_parameters 244
_refine_ls_number_reflns 3798
_refine_ls_number_restraints 0
_refine_ls_R_factor_gt 0.0351
_refine_ls_shift/su_max 0.000
_refine_ls_structure_factor_coef Fsqd
_refine_ls_weighting_details 'w = 1/[\s^2^(Fo^2^)+(0.0100P)^2^+2.2653P] where P=(Fo^2^+2Fc^2^)/3'
_refine_ls_weighting_scheme calc
_refine_ls_wR_factor_ref 0.0867
_reflns_number_gt 3474
_reflns_number_total 3798
_reflns_threshold_expression F^2^>2.0\s(F^2^)
_cod_data_source_file ic5b01224_si_002.cif
_cod_data_source_block m120AgIbpy_B
_cod_database_code 4346286

loop_
_symmetry_equiv_pos_site_id
_symmetry_equiv_pos_as_xyz
1 +X,+Y,+Z
2 -X,-Y,-Z

loop_
_atom_site_label
_atom_site_type_symbol
_atom_site_fract_x
_atom_site_fract_y
_atom_site_fract_z
_atom_site_U_iso_or_equiv
_atom_site_adp_type
_atom_site_occupancy
_atom_site_symmetry_multiplicity
_atom_site_calc_flag
_atom_site_refinement_flags
I1 I -0.21449(3) 0.11665(3) -0.08569(2) 0.02587(10) Uani 1.0 2 d .
Ag1 Ag 0.04514(4) -0.01555(3) -0.10571(3) 0.02634(11) Uani 1.0 2 d .
P1 P 0.00168(14) -0.21703(12) -0.27290(9) 0.0209(3) Uani 1.0 2 d .
N1 N 0.2242(5) 0.1900(4) -0.0689(3) 0.0233(9) Uani 1.0 2 d .
C1 C 0.1818(6) 0.3096(6) -0.0933(4) 0.0299(12) Uani 1.0 2 d .
C2 C 0.2839(6) 0.4320(5) -0.0688(4) 0.0281(11) Uani 1.0 2 d .
C3 C 0.4413(6) 0.4354(5) -0.0146(4) 0.0190(10) Uani 1.0 2 d .
C4 C 0.4877(6) 0.3098(5) 0.0116(5) 0.0304(12) Uani 1.0 2 d .
C5 C 0.3766(6) 0.1920(6) -0.0168(5) 0.0320(12) Uani 1.0 2 d .
C6 C 0.1830(6) -0.2766(5) -0.2813(4) 0.0228(10) Uani 1.0 2 d .
C7 C 0.3087(6) -0.1697(5) -0.2575(4) 0.0291(12) Uani 1.0 2 d .
C8 C 0.4467(7) -0.2062(6) -0.2657(5) 0.0341(13) Uani 1.0 2 d .
C9 C 0.4669(7) -0.3496(6) -0.2948(5) 0.0355(13) Uani 1.0 2 d .
C10 C 0.3458(6) -0.4561(6) -0.3160(5) 0.0309(12) Uani 1.0 2 d .
C11 C 0.2069(6) -0.4213(5) -0.3099(4) 0.0257(11) Uani 1.0 2 d .
C12 C -0.1143(6) -0.3829(5) -0.2844(4) 0.0225(10) Uani 1.0 2 d .
C13 C -0.1137(6) -0.4118(5) -0.1857(4) 0.0262(11) Uani 1.0 2 d .
C14 C -0.1923(7) -0.5385(6) -0.1902(5) 0.0334(13) Uani 1.0 2 d .
C15 C -0.2731(7) -0.6380(6) -0.2926(5) 0.0332(13) Uani 1.0 2 d .
C16 C -0.2776(7) -0.6094(6) -0.3911(5) 0.0335(13) Uani 1.0 2 d .
C17 C -0.1971(6) -0.4816(5) -0.3872(4) 0.0276(11) Uani 1.0 2 d .
C18 C -0.0952(6) -0.1840(5) -0.4094(4) 0.0240(11) Uani 1.0 2 d .
C19 C -0.2338(8) -0.1324(6) -0.4269(5) 0.0449(15) Uani 1.0 2 d .
C20 C -0.3128(9) -0.1106(7) -0.5308(6) 0.0571(19) Uani 1.0 2 d .
C21 C -0.2516(9) -0.1357(7) -0.6144(5) 0.056(2) Uani 1.0 2 d .
C22 C -0.1112(9) -0.1837(6) -0.5960(5) 0.0449(16) Uani 1.0 2 d .
C23 C -0.0293(7) -0.2091(6) -0.4938(4) 0.0328(13) Uani 1.0 2 d .
H1 H 0.0742 0.3113 -0.1299 0.0358 Uiso 1.0 2 calc R
H2 H 0.2459 0.5142 -0.0892 0.0338 Uiso 1.0 2 calc R
H4 H 0.5945 0.3053 0.0486 0.0365 Uiso 1.0 2 calc R
H5 H 0.4104 0.1075 0.0018 0.0384 Uiso 1.0 2 calc R
H7 H 0.2969 -0.0709 -0.2356 0.0349 Uiso 1.0 2 calc R
H8 H 0.5291 -0.1331 -0.2514 0.0410 Uiso 1.0 2 calc R
H9 H 0.5631 -0.3751 -0.3002 0.0426 Uiso 1.0 2 calc R
H10 H 0.3602 -0.5545 -0.3351 0.0371 Uiso 1.0 2 calc R
H11 H 0.1252 -0.4956 -0.3250 0.0309 Uiso 1.0 2 calc R
H13 H -0.0588 -0.3437 -0.1149 0.0314 Uiso 1.0 2 calc R
H14 H -0.1910 -0.5578 -0.1226 0.0401 Uiso 1.0 2 calc R
H15 H -0.3256 -0.7262 -0.2953 0.0398 Uiso 1.0 2 calc R
H16 H -0.3356 -0.6767 -0.4616 0.0402 Uiso 1.0 2 calc R
H17 H -0.1991 -0.4623 -0.4550 0.0331 Uiso 1.0 2 calc R
H19 H -0.2763 -0.1115 -0.3689 0.0538 Uiso 1.0 2 calc R
H20 H -0.4111 -0.0776 -0.5438 0.0685 Uiso 1.0 2 calc R
H21 H -0.3066 -0.1198 -0.6846 0.0677 Uiso 1.0 2 calc R
H22 H -0.0681 -0.2002 -0.6537 0.0539 Uiso 1.0 2 calc R
H23 H 0.0687 -0.2427 -0.4816 0.0393 Uiso 1.0 2 calc R

loop_
_atom_site_aniso_label
_atom_site_aniso_U_11
_atom_site_aniso_U_22
_atom_site_aniso_U_33
_atom_site_aniso_U_12
_atom_site_aniso_U_13
_atom_site_aniso_U_23
I1 0.02514(19) 0.02335(17) 0.03071(18) 0.00284(13) 0.01128(14) 0.00873(13)
Ag1 0.0310(3) 0.02007(19) 0.0267(2) -0.00080(15) 0.01400(16) 0.00034(15)
P1 0.0247(7) 0.0176(6) 0.0209(6) 0.0003(5) 0.0111(5) 0.0032(5)
N1 0.026(3) 0.023(2) 0.0215(19) 0.0004(17) 0.0096(17) 0.0064(16)
C1 0.025(3) 0.033(3) 0.033(3) 0.005(3) 0.007(3) 0.017(3)
C2 0.029(3) 0.028(3) 0.031(3) 0.004(2) 0.008(3) 0.018(3)
C3 0.023(3) 0.020(3) 0.015(2) 0.0025(19) 0.0100(18) 0.0027(18)
C4 0.022(3) 0.023(3) 0.041(3) 0.001(2) 0.008(3) 0.006(3)
C5 0.028(3) 0.024(3) 0.045(3) 0.003(2) 0.013(3) 0.010(3)
C6 0.022(3) 0.025(3) 0.021(3) -0.001(2) 0.010(2) 0.0048(19)
C7 0.036(4) 0.019(3) 0.031(3) -0.007(2) 0.014(3) 0.005(2)
C8 0.027(3) 0.033(3) 0.047(4) -0.001(3) 0.023(3) 0.007(3)
C9 0.022(3) 0.049(4) 0.035(3) 0.008(3) 0.013(3) 0.005(3)
C10 0.032(3) 0.023(3) 0.038(3) 0.011(3) 0.015(3) 0.004(3)
C11 0.029(3) 0.021(3) 0.028(3) -0.000(2) 0.014(3) 0.004(2)
C12 0.021(3) 0.022(3) 0.028(3) 0.0026(19) 0.015(2) 0.005(2)
C13 0.028(3) 0.029(3) 0.024(3) 0.004(2) 0.009(2) 0.012(2)
C14 0.038(4) 0.035(3) 0.030(3) -0.001(3) 0.012(3) 0.017(3)
C15 0.037(4) 0.024(3) 0.042(3) -0.005(3) 0.017(3) 0.013(3)
C16 0.036(4) 0.029(3) 0.027(3) -0.009(3) 0.010(3) -0.004(3)
C17 0.031(3) 0.027(3) 0.027(3) 0.003(2) 0.016(3) 0.005(2)
C18 0.030(3) 0.018(3) 0.023(3) -0.001(2) 0.010(2) 0.0063(19)
C19 0.050(4) 0.045(4) 0.041(4) 0.021(3) 0.016(3) 0.014(3)
C20 0.060(5) 0.054(4) 0.051(4) 0.027(4) 0.004(4) 0.023(4)
C21 0.084(6) 0.038(4) 0.032(4) -0.004(4) -0.003(4) 0.017(3)
C22 0.072(5) 0.033(3) 0.027(3) -0.001(3) 0.014(3) 0.010(3)
C23 0.045(4) 0.024(3) 0.027(3) 0.000(3) 0.014(3) 0.005(3)

loop_
_atom_type_symbol
_atom_type_description
_atom_type_scat_dispersion_real
_atom_type_scat_dispersion_imag
_atom_type_scat_source
Ag Ag 0.1306 4.2820
;
International Tables for Crystallography
(1992, Vol. C, Tables 4.2.6.8 and 6.1.1.4)
;
I I -0.3257 6.8362
;
International Tables for Crystallography
(1992, Vol. C, Tables 4.2.6.8 and 6.1.1.4)
;
P P 0.2955 0.4335
;
International Tables for Crystallography
(1992, Vol. C, Tables 4.2.6.8 and 6.1.1.4)
;
N N 0.0311 0.0180
;
International Tables for Crystallography
(1992, Vol. C, Tables 4.2.6.8 and 6.1.1.4)
;
C C 0.0181 0.0091
;
International Tables for Crystallography
(1992, Vol. C, Tables 4.2.6.8 and 6.1.1.4)
;
H H 0.0000 0.0000
;
International Tables for Crystallography
(1992, Vol. C, Table 6.1.1.4)
;

loop_
_geom_angle_atom_site_label_1
_geom_angle_atom_site_label_2
_geom_angle_atom_site_label_3
_geom_angle
_geom_angle_publ_flag
_geom_angle_site_symmetry_1
_geom_angle_site_symmetry_3
Ag1 I1 Ag1 65.458(13) yes . 2_555
I1 Ag1 I1 114.542(17) yes . 2_555
I1 Ag1 Ag1 58.813(12) yes . 2_555
I1 Ag1 P1 117.43(4) yes . .
I1 Ag1 N1 100.27(11) yes . .
I1 Ag1 Ag1 55.729(12) yes 2_555 2_555
I1 Ag1 P1 105.84(3) yes 2_555 .
I1 Ag1 N1 98.43(10) yes 2_555 .
Ag1 Ag1 P1 132.47(4) yes 2_555 .
Ag1 Ag1 N1 107.45(10) yes 2_555 .
P1 Ag1 N1 119.11(11) yes . .
Ag1 P1 C6 111.98(13) yes . .
Ag1 P1 C12 116.60(18) yes . .
Ag1 P1 C18 116.47(15) yes . .
C6 P1 C12 103.2(3) yes . .
C6 P1 C18 104.2(3) yes . .
C12 P1 C18 102.8(2) yes . .
Ag1 N1 C1 123.3(4) yes . .
Ag1 N1 C5 120.4(4) yes . .
C1 N1 C5 116.2(5) yes . .
N1 C1 C2 124.1(5) yes . .
C1 C2 C3 120.2(5) yes . .
C2 C3 C3 123.0(5) yes . 2_665
C2 C3 C4 116.3(5) yes . .
C3 C3 C4 120.6(4) yes 2_665 .
C3 C4 C5 119.3(5) yes . .
N1 C5 C4 123.9(5) yes . .
P1 C6 C7 117.6(4) yes . .
P1 C6 C11 124.6(4) yes . .
C7 C6 C11 117.7(5) yes . .
C6 C7 C8 121.0(5) yes . .
C7 C8 C9 120.1(5) yes . .
C8 C9 C10 119.7(6) yes . .
C9 C10 C11 120.8(5) yes . .
C6 C11 C10 120.6(5) yes . .
P1 C12 C13 118.4(3) yes . .
P1 C12 C17 122.1(5) yes . .
C13 C12 C17 119.5(5) yes . .
C12 C13 C14 120.3(4) yes . .
C13 C14 C15 120.3(6) yes . .
C14 C15 C16 120.1(6) yes . .
C15 C16 C17 120.0(4) yes . .
C12 C17 C16 119.8(6) yes . .
P1 C18 C19 117.9(5) yes . .
P1 C18 C23 121.9(4) yes . .
C19 C18 C23 120.2(5) yes . .
C18 C19 C20 119.4(7) yes . .
C19 C20 C21 121.3(7) yes . .
C20 C21 C22 119.4(6) yes . .
C21 C22 C23 121.2(7) yes . .
C18 C23 C22 118.5(6) yes . .
N1 C1 H1 117.960 no . .
C2 C1 H1 117.967 no . .
C1 C2 H2 119.905 no . .
C3 C2 H2 119.902 no . .
C3 C4 H4 120.342 no . .
C5 C4 H4 120.346 no . .
N1 C5 H5 118.066 no . .
C4 C5 H5 118.069 no . .
C6 C7 H7 119.508 no . .
C8 C7 H7 119.511 no . .
C7 C8 H8 119.939 no . .
C9 C8 H8 119.934 no . .
C8 C9 H9 120.174 no . .
C10 C9 H9 120.172 no . .
C9 C10 H10 119.577 no . .
C11 C10 H10 119.579 no . .
C6 C11 H11 119.673 no . .
C10 C11 H11 119.681 no . .
C12 C13 H13 119.848 no . .
C14 C13 H13 119.853 no . .
C13 C14 H14 119.862 no . .
C15 C14 H14 119.854 no . .
C14 C15 H15 119.977 no . .
C16 C15 H15 119.966 no . .
C15 C16 H16 119.986 no . .
C17 C16 H16 119.992 no . .
C12 C17 H17 120.079 no . .
C16 C17 H17 120.079 no . .
C18 C19 H19 120.315 no . .
C20 C19 H19 120.320 no . .
C19 C20 H20 119.340 no . .
C21 C20 H20 119.332 no . .
C20 C21 H21 120.329 no . .
C22 C21 H21 120.315 no . .
C21 C22 H22 119.400 no . .
C23 C22 H22 119.396 no . .
C18 C23 H23 120.745 no . .
C22 C23 H23 120.750 no . .

loop_
_geom_bond_atom_site_label_1
_geom_bond_atom_site_label_2
_geom_bond_distance
_geom_bond_publ_flag
_geom_bond_site_symmetry_2
I1 Ag1 2.8198(5) yes .
I1 Ag1 2.9191(5) yes 2_555
Ag1 Ag1 3.1040(7) yes 2_555
Ag1 P1 2.4435(11) yes .
Ag1 N1 2.368(4) yes .
P1 C6 1.820(6) yes .
P1 C12 1.834(5) yes .
P1 C18 1.837(5) yes .
N1 C1 1.322(7) yes .
N1 C5 1.338(7) yes .
C1 C2 1.378(8) yes .
C2 C3 1.382(7) yes .
C3 C3 1.497(7) yes 2_665
C3 C4 1.396(7) yes .
C4 C5 1.385(8) yes .
C6 C7 1.414(8) yes .
C6 C11 1.405(7) yes .
C7 C8 1.366(9) yes .
C8 C9 1.384(8) yes .
C9 C10 1.389(8) yes .
C10 C11 1.360(9) yes .
C12 C13 1.395(8) yes .
C12 C17 1.385(6) yes .
C13 C14 1.375(8) yes .
C14 C15 1.381(6) yes .
C15 C16 1.379(9) yes .
C16 C17 1.396(8) yes .
C18 C19 1.362(9) yes .
C18 C23 1.408(9) yes .
C19 C20 1.394(10) yes .
C20 C21 1.368(12) yes .
C21 C22 1.360(11) yes .
C22 C23 1.396(8) yes .
C1 H1 0.950 no .
C2 H2 0.950 no .
C4 H4 0.950 no .
C5 H5 0.950 no .
C7 H7 0.950 no .
C8 H8 0.950 no .
C9 H9 0.950 no .
C10 H10 0.950 no .
C11 H11 0.950 no .
C13 H13 0.950 no .
C14 H14 0.950 no .
C15 H15 0.950 no .
C16 H16 0.950 no .
C17 H17 0.950 no .
C19 H19 0.950 no .
C20 H20 0.950 no .
C21 H21 0.950 no .
C22 H22 0.950 no .
C23 H23 0.950 no .

loop_
_geom_contact_atom_site_label_1
_geom_contact_atom_site_label_2
_geom_contact_distance
_geom_contact_publ_flag
_geom_contact_site_symmetry_2
N1 C3 2.816(6) no .
C1 C4 2.695(8) no .
C2 C4 2.962(7) no 2_665
C2 C5 2.687(8) no .
C6 C9 2.789(9) no .
C6 C17 3.587(7) no .
C6 C23 3.080(7) no .
C7 C10 2.757(7) no .
C7 C18 3.567(7) no .
C7 C23 3.516(7) no .
C8 C11 2.772(8) no .
C11 C12 3.112(8) no .
C11 C17 3.493(8) no .
C12 C15 2.775(8) no .
C12 C19 3.438(9) no .
C13 C16 2.765(6) no .
C14 C17 2.770(9) no .
C17 C18 3.108(8) no .
C17 C19 3.570(9) no .
C18 C21 2.773(8) no .
C19 C22 2.759(11) no .
C20 C23 2.754(10) no .
C4 C9 3.522(9) no 2_655
C5 C8 3.490(8) no 2_655
C8 C5 3.490(8) no 2_655
C9 C4 3.522(9) no 2_655
C10 C17 3.557(8) no 2_544
C17 C10 3.557(8) no 2_544
I1 H1 3.4776 no .
I1 H5 3.3731 no 2_555
I1 H13 3.2065 no 2_555
Ag1 H1 3.2734 no .
Ag1 H5 3.2187 no .
Ag1 H7 3.2928 no .
Ag1 H13 3.2419 no .
Ag1 H19 3.5947 no .
P1 H7 2.8372 no .
P1 H11 2.9859 no .
P1 H13 2.8523 no .
P1 H17 2.9287 no .
P1 H19 2.8186 no .
P1 H23 2.9589 no .
N1 H2 3.2256 no .
N1 H4 3.2469 no .
N1 H7 3.1545 no .
N1 H13 3.3461 no 2_555
C1 H5 3.1168 no .
C1 H13 3.2419 no 2_555
C1 H14 3.1940 no 2_555
C2 H4 3.2295 no .
C2 H4 2.6495 no 2_665
C2 H14 2.9174 no 2_555
C3 H1 3.2369 no .
C3 H2 2.7061 no 2_665
C3 H4 2.6804 no 2_665
C3 H5 3.2481 no .
C3 H14 3.4481 no 2_555
C4 H2 3.2291 no .
C4 H2 2.6542 no 2_665
C5 H1 3.1188 no .
C5 H7 3.1638 no .
C6 H8 3.2765 no .
C6 H10 3.2584 no .
C6 H17 3.5839 no .
C6 H23 2.6050 no .
C7 H5 3.5665 no .
C7 H9 3.2400 no .
C7 H11 3.2753 no .
C7 H23 2.9231 no .
C8 H10 3.2530 no .
C9 H7 3.2384 no .
C9 H11 3.2465 no .
C10 H8 3.2561 no .
C11 H7 3.2728 no .
C11 H9 3.2452 no .
C11 H17 3.5389 no .
C11 H23 3.1634 no .
C12 H11 2.6539 no .
C12 H14 3.2592 no .
C12 H16 3.2631 no .
C12 H19 3.3369 no .
C13 H11 3.3063 no .
C13 H15 3.2462 no .
C13 H17 3.2608 no .
C14 H16 3.2486 no .
C15 H13 3.2464 no .
C15 H17 3.2602 no .
C16 H11 3.5684 no .
C16 H14 3.2477 no .
C17 H11 2.8245 no .
C17 H13 3.2579 no .
C17 H15 3.2617 no .
C18 H7 3.5150 no .
C18 H17 2.6693 no .
C18 H20 3.2319 no .
C18 H22 3.2684 no .
C19 H17 3.1698 no .
C19 H21 3.2647 no .
C19 H23 3.2587 no .
C20 H22 3.2115 no .
C21 H19 3.2606 no .
C21 H23 3.2569 no .
C22 H20 3.2100 no .
C23 H7 3.5930 no .
C23 H17 3.0910 no .
C23 H19 3.2625 no .
C23 H21 3.2594 no .
H1 H2 2.2974 no .
H1 H13 3.2047 no 2_555
H1 H14 3.3546 no 2_555
H2 H4 2.0693 no 2_665
H2 H14 2.9233 no 2_555
H4 H5 2.3115 no .
H5 H7 2.9584 no .
H7 H8 2.3083 no .
H7 H23 3.1764 no .
H8 H9 2.3353 no .
H9 H10 2.3359 no .
H10 H11 2.2994 no .
H11 H17 2.9877 no .
H11 H23 3.5357 no .
H13 H14 2.3208 no .
H14 H15 2.3286 no .
H15 H16 2.3288 no .
H16 H17 2.3466 no .
H17 H19 3.4866 no .
H17 H23 3.3484 no .
H19 H20 2.3392 no .
H20 H21 2.3127 no .
H21 H22 2.3061 no .
H22 H23 2.3477 no .
I1 H4 3.2041 no 1_455
I1 H8 3.0943 no 1_455
I1 H14 3.3227 no 1_565
I1 H15 3.3732 no 1_565
N1 H21 3.4772 no 2_554
N1 H22 3.4785 no 2_554
C1 H21 3.5938 no 2_554
C1 H22 3.0142 no 2_554
C2 H11 3.4663 no 1_565
C2 H22 3.5958 no 2_554
C5 H5 3.5882 no 2_655
C5 H8 3.5436 no 2_655
C6 H2 3.5462 no 1_545
C6 H4 3.1570 no 2_655
C7 H4 3.2239 no 2_655
C7 H5 3.3801 no 2_655
C7 H21 3.0894 no 2_554
C8 H4 3.3605 no 2_655
C8 H5 3.1397 no 2_655
C8 H16 3.2531 no 2_544
C8 H19 3.4492 no 1_655
C8 H21 3.5997 no 2_554
C9 H4 3.3915 no 2_655
C9 H16 3.1091 no 2_544
C9 H17 3.3758 no 2_544
C10 H2 3.4707 no 1_545
C10 H4 3.2907 no 2_655
C10 H16 3.4589 no 2_544
C10 H17 2.7413 no 2_544
C11 H2 3.0311 no 1_545
C11 H4 3.1769 no 2_655
C11 H17 2.9848 no 2_544
C12 H9 2.9148 no 1_455
C13 H1 3.3656 no 1_545
C13 H2 3.3145 no 1_545
C13 H9 2.9415 no 1_455
C14 H1 2.8976 no 1_545
C14 H9 3.0018 no 1_455
C15 H1 3.3457 no 1_545
C15 H9 3.0275 no 1_455
C15 H10 3.4060 no 1_455
C15 H20 3.5774 no 2_444
C16 H9 2.9709 no 1_455
C16 H23 3.1186 no 2_544
C17 H9 2.9212 no 1_455
C17 H10 3.5743 no 2_544
C17 H23 3.2891 no 2_544
C19 H10 3.5776 no 2_544
C20 H10 3.2089 no 2_544
C20 H15 3.3847 no 2_444
C20 H20 3.4532 no 2_454
C21 H7 3.1025 no 2_554
C21 H10 2.9563 no 2_544
C22 H10 3.0737 no 2_544
C22 H11 3.0005 no 2_544
C23 H10 3.4348 no 2_544
C23 H11 3.0920 no 2_544
H1 C13 3.3656 no 1_565
H1 C14 2.8976 no 1_565
H1 C15 3.3457 no 1_565
H1 H13 3.5964 no 1_565
H1 H14 2.8215 no 1_565
H1 H15 3.5479 no 1_565
H1 H22 2.7548 no 2_554
H2 C6 3.5462 no 1_565
H2 C10 3.4707 no 1_565
H2 C11 3.0311 no 1_565
H2 C13 3.3145 no 1_565
H2 H11 2.9004 no 1_565
H2 H13 3.1383 no 1_565
H4 I1 3.2041 no 1_655
H4 C6 3.1570 no 2_655
H4 C7 3.2239 no 2_655
H4 C8 3.3605 no 2_655
H4 C9 3.3915 no 2_655
H4 C10 3.2907 no 2_655
H4 C11 3.1769 no 2_655
H5 C5 3.5882 no 2_655
H5 C7 3.3801 no 2_655
H5 C8 3.1397 no 2_655
H5 H5 2.7180 no 2_655
H5 H7 3.4629 no 2_655
H5 H8 3.0830 no 2_655
H7 C21 3.1025 no 2_554
H7 H5 3.4629 no 2_655
H7 H21 2.3593 no 2_554
H8 I1 3.0943 no 1_655
H8 C5 3.5436 no 2_655
H8 H5 3.0830 no 2_655
H8 H16 3.5385 no 2_544
H8 H19 2.7569 no 1_655
H8 H21 3.3599 no 2_554
H9 C12 2.9148 no 1_655
H9 C13 2.9415 no 1_655
H9 C14 3.0018 no 1_655
H9 C15 3.0275 no 1_655
H9 C16 2.9709 no 1_655
H9 C17 2.9212 no 1_655
H9 H13 3.4721 no 1_655
H9 H14 3.5616 no 1_655
H9 H16 3.5115 no 1_655
H9 H16 3.3170 no 2_544
H9 H17 3.4493 no 1_655
H9 H19 3.3550 no 1_655
H10 C15 3.4060 no 1_655
H10 C17 3.5743 no 2_544
H10 C19 3.5776 no 2_544
H10 C20 3.2089 no 2_544
H10 C21 2.9563 no 2_544
H10 C22 3.0737 no 2_544
H10 C23 3.4348 no 2_544
H10 H15 3.3611 no 1_655
H10 H17 2.7180 no 2_544
H10 H21 3.2631 no 2_544
H10 H22 3.4484 no 2_544
H11 C2 3.4663 no 1_545
H11 C22 3.0005 no 2_544
H11 C23 3.0920 no 2_544
H11 H2 2.9004 no 1_545
H11 H17 3.1185 no 2_544
H11 H22 2.8990 no 2_544
H11 H23 3.0650 no 2_544
H13 H1 3.5964 no 1_545
H13 H2 3.1383 no 1_545
H13 H9 3.4721 no 1_455
H13 H14 3.5942 no 2_545
H14 I1 3.3227 no 1_545
H14 H1 2.8215 no 1_545
H14 H9 3.5616 no 1_455
H14 H13 3.5942 no 2_545
H15 I1 3.3732 no 1_545
H15 C20 3.3847 no 2_444
H15 H1 3.5479 no 1_545
H15 H10 3.3611 no 1_455
H15 H20 2.8475 no 2_444
H15 H21 3.5380 no 2_444
H16 C8 3.2531 no 2_544
H16 C9 3.1091 no 2_544
H16 C10 3.4589 no 2_544
H16 H8 3.5385 no 2_544
H16 H9 3.5115 no 1_455
H16 H9 3.3170 no 2_544
H16 H20 3.2887 no 2_444
H16 H23 2.8816 no 2_544
H17 C9 3.3758 no 2_544
H17 C10 2.7413 no 2_544
H17 C11 2.9848 no 2_544
H17 H9 3.4493 no 1_455
H17 H10 2.7180 no 2_544
H17 H11 3.1185 no 2_544
H17 H23 3.1759 no 2_544
H19 C8 3.4492 no 1_455
H19 H8 2.7569 no 1_455
H19 H9 3.3550 no 1_455
H19 H20 3.5121 no 2_454
H20 C15 3.5774 no 2_444
H20 C20 3.4532 no 2_454
H20 H15 2.8475 no 2_444
H20 H16 3.2887 no 2_444
H20 H19 3.5121 no 2_454
H20 H20 2.6208 no 2_454
H21 N1 3.4772 no 2_554
H21 C1 3.5938 no 2_554
H21 C7 3.0894 no 2_554
H21 C8 3.5997 no 2_554
H21 H7 2.3593 no 2_554
H21 H8 3.3599 no 2_554
H21 H10 3.2631 no 2_544
H21 H15 3.5380 no 2_444
H22 N1 3.4785 no 2_554
H22 C1 3.0142 no 2_554
H22 C2 3.5958 no 2_554
H22 H1 2.7548 no 2_554
H22 H10 3.4484 no 2_544
H22 H11 2.8990 no 2_544
H23 C16 3.1186 no 2_544
H23 C17 3.2891 no 2_544
H23 H11 3.0650 no 2_544
H23 H16 2.8816 no 2_544
H23 H17 3.1759 no 2_544

loop_
_geom_torsion_atom_site_label_1
_geom_torsion_atom_site_label_2
_geom_torsion_atom_site_label_3
_geom_torsion_atom_site_label_4
_geom_torsion
_geom_torsion_publ_flag
_geom_torsion_site_symmetry_1
_geom_torsion_site_symmetry_3
_geom_torsion_site_symmetry_4
Ag1 I1 Ag1 I1 0.000(11) no . 2_555 2_555
Ag1 I1 Ag1 Ag1 0.0 no . 2_555 .
Ag1 I1 Ag1 P1 130.990(16) no . 2_555 2_555
Ag1 I1 Ag1 N1 -105.414(13) no . 2_555 2_555
Ag1 I1 Ag1 I1 0.0 no 2_555 . 2_555
Ag1 I1 Ag1 Ag1 0.0 no 2_555 . 2_555
Ag1 I1 Ag1 P1 125.102(18) no 2_555 . .
Ag1 I1 Ag1 N1 -104.275(13) no 2_555 . .
I1 Ag1 Ag1 I1 180(26940) no . 2_555 2_555
I1 Ag1 Ag1 I1 0.0 no . 2_555 .
I1 Ag1 Ag1 P1 -79.868(19) no . 2_555 2_555
I1 Ag1 Ag1 N1 88.387(14) no . 2_555 2_555
I1 Ag1 P1 C6 173.35(5) no . . .
I1 Ag1 P1 C12 -68.06(7) no . . .
I1 Ag1 P1 C18 53.61(8) no . . .
I1 Ag1 N1 C1 -29.9(3) no . . .
I1 Ag1 N1 C5 147.2(3) no . . .
I1 Ag1 Ag1 I1 -0.0 no 2_555 2_555 2_555
I1 Ag1 Ag1 I1 180(26940) no 2_555 2_555 .
I1 Ag1 Ag1 P1 100.13(2) no 2_555 2_555 2_555
I1 Ag1 Ag1 N1 -91.613(14) no 2_555 2_555 2_555
I1 Ag1 P1 C6 -57.32(7) no 2_555 . .
I1 Ag1 P1 C12 61.26(7) no 2_555 . .
I1 Ag1 P1 C18 -177.06(6) no 2_555 . .
I1 Ag1 N1 C1 -146.9(3) no 2_555 . .
I1 Ag1 N1 C5 30.2(3) no 2_555 . .
Ag1 Ag1 P1 C6 -115.06(6) no 2_555 . .
Ag1 Ag1 P1 C12 3.52(9) no 2_555 . .
Ag1 Ag1 P1 C18 125.20(6) no 2_555 . .
P1 Ag1 Ag1 I1 79.87(5) no . 2_555 2_555
P1 Ag1 Ag1 I1 -100.13(5) no . 2_555 .
P1 Ag1 Ag1 P1 180(48030) no . 2_555 2_555
P1 Ag1 Ag1 N1 -11.75(5) no . 2_555 2_555
Ag1 Ag1 N1 C1 -90.3(3) no 2_555 . .
Ag1 Ag1 N1 C5 86.8(3) no 2_555 . .
N1 Ag1 Ag1 I1 -88.39(11) no . 2_555 2_555
N1 Ag1 Ag1 I1 91.61(11) no . 2_555 .
N1 Ag1 Ag1 P1 11.75(11) no . 2_555 2_555
N1 Ag1 Ag1 N1 180(198817) no . 2_555 2_555
P1 Ag1 N1 C1 99.6(3) no . . .
P1 Ag1 N1 C5 -83.3(3) no . . .
N1 Ag1 P1 C6 52.10(13) no . . .
N1 Ag1 P1 C12 170.68(12) no . . .
N1 Ag1 P1 C18 -67.64(13) no . . .
Ag1 P1 C6 C7 -44.1(4) no . . .
Ag1 P1 C6 C11 135.9(3) no . . .
Ag1 P1 C12 C13 -27.7(4) no . . .
Ag1 P1 C12 C17 154.6(3) no . . .
Ag1 P1 C18 C19 -53.8(4) no . . .
Ag1 P1 C18 C23 125.5(3) no . . .
C6 P1 C12 C13 95.5(4) no . . .
C6 P1 C12 C17 -82.2(4) no . . .
C12 P1 C6 C7 -170.4(3) no . . .
C12 P1 C6 C11 9.7(4) no . . .
C6 P1 C18 C19 -177.7(3) no . . .
C6 P1 C18 C23 1.7(4) no . . .
C18 P1 C6 C7 82.6(4) no . . .
C18 P1 C6 C11 -97.3(4) no . . .
C12 P1 C18 C19 74.9(4) no . . .
C12 P1 C18 C23 -105.7(4) no . . .
C18 P1 C12 C13 -156.3(4) no . . .
C18 P1 C12 C17 25.9(5) no . . .
Ag1 N1 C1 C2 177.6(3) no . . .
Ag1 N1 C5 C4 -177.3(4) no . . .
C1 N1 C5 C4 -0.1(8) no . . .
C5 N1 C1 C2 0.4(8) no . . .
N1 C1 C2 C3 -0.6(9) no . . .
C1 C2 C3 C3 -179.9(5) no . . 2_665
C1 C2 C3 C4 0.5(8) no . . .
C2 C3 C3 C2 180(350682) no . 2_665 2_665
C2 C3 C3 C4 0.5(7) no . 2_665 2_665
C2 C3 C4 C5 -0.2(8) no . . .
C3 C3 C4 C5 -179.8(4) no 2_665 . .
C4 C3 C3 C2 -0.5(7) no . 2_665 2_665
C4 C3 C3 C4 180(364615) no . 2_665 2_665
C3 C4 C5 N1 0.0(9) no . . .
P1 C6 C7 C8 -177.8(4) no . . .
P1 C6 C11 C10 178.8(3) no . . .
C7 C6 C11 C10 -1.1(7) no . . .
C11 C6 C7 C8 2.1(7) no . . .
C6 C7 C8 C9 -1.7(8) no . . .
C7 C8 C9 C10 0.3(8) no . . .
C8 C9 C10 C11 0.8(8) no . . .
C9 C10 C11 C6 -0.3(8) no . . .
P1 C12 C13 C14 -176.5(4) no . . .
P1 C12 C17 C16 177.0(4) no . . .
C13 C12 C17 C16 -0.7(8) no . . .
C17 C12 C13 C14 1.2(8) no . . .
C12 C13 C14 C15 -0.3(8) no . . .
C13 C14 C15 C16 -1.2(9) no . . .
C14 C15 C16 C17 1.7(9) no . . .
C15 C16 C17 C12 -0.8(8) no . . .
P1 C18 C19 C20 -177.9(4) no . . .
P1 C18 C23 C22 179.0(3) no . . .
C19 C18 C23 C22 -1.7(7) no . . .
C23 C18 C19 C20 2.7(7) no . . .
C18 C19 C20 C21 -2.0(9) no . . .
C19 C20 C21 C22 0.4(9) no . . .
C20 C21 C22 C23 0.7(9) no . . .
C21 C22 C23 C18 -0.0(8) no . . .
